data_4028011
loop_
_publ_author_name
'Xavier Jusseau'
'Pascal Retailleau'
'Laurent Chabaud'
'Catherine Guillou'

_publ_contact_author_address
;Centre de Recherche de Gif
Institut de Chimie des Substances Naturelles
CNRS-UPR2301
1 avenue de la Terrasse
91198 Gif sur Yvette
France
;
_publ_contact_author_email catherine.guillou@icsn.cnrs-gif.fr
_publ_contact_author_fax +33169077247
_publ_contact_author_name 'Catherine Guillou'
_publ_contact_author_phone +33169823075
_publ_section_title
;
 Catalytic Enantioselective Vinylogous Mukaiyama-Michael Addition of
 2-Silyloxyfurans to Cyclic Unsaturated Oxo Esters
;
_journal_name_full 'Journal of Organic Chemistry'
_journal_page_first 2289
_journal_page_last 2300
_journal_paper_doi 10.1021/jo3020648
_journal_volume 78
_journal_year 2013
_chemical_absolute_configuration ad
_chemical_formula_moiety 'C13 H16 O5'
_chemical_formula_sum 'C13 H16 O5'
_chemical_formula_weight 252.26
_chemical_name_systematic
; 
 (S)-ethyl 2-hydroxy-6-((R)-5-oxo-2,5-dihydrofuran-2-yl)
 cyclohex-1-enecarboxylate 
;
_space_group_IT_number 19
_symmetry_cell_setting orthorhombic
_symmetry_space_group_name_Hall 'P 2ac 2ab'
_symmetry_space_group_name_H-M 'P 21 21 21'
_atom_sites_solution_hydrogens difmap
_atom_sites_solution_primary direct
_atom_sites_solution_secondary difmap
_audit_creation_method SHELXL-97
_cell_angle_alpha 90.00
_cell_angle_beta 90.00
_cell_angle_gamma 90.00
_cell_formula_units_Z 4
_cell_length_a 5.442
_cell_length_b 11.7123(2)
_cell_length_c 19.0408(13)
_cell_measurement_reflns_used 5923
_cell_measurement_temperature 193(2)
_cell_measurement_theta_max 68.2
_cell_measurement_theta_min 2.3
_cell_volume 1213.63(9)
_computing_cell_refinement 'CrystalClear-SM Expert 2.0 r4 (Rigaku, 2009)'
_computing_data_collection 'CrystalClear-SM Expert 2.0 r4 (Rigaku, 2009)'
_computing_data_reduction 'CrystalClear-SM Expert 2.0 r4 (Rigaku, 2009)'
_computing_molecular_graphics 'PLATON (Spek, 2003)'
_computing_publication_material 'SHELXL97 (Sheldrick, 2008)'
_computing_structure_refinement 'SHELXL97 (Sheldrick, 2008); CRYSTALBUILDER (Welter, 2006)'
_computing_structure_solution 'SHELXS97 (Sheldrick, 2008)'
_diffrn_ambient_temperature 193(2)
_diffrn_detector_type 'RAPID II large area curved imaging plate detector '
_diffrn_measured_fraction_theta_full 0.990
_diffrn_measured_fraction_theta_max 0.990
_diffrn_measurement_details
;
scan:
    Number of images: 36
               Slice: 20.0000 - 200.0000
         Image width: 5.0000
            Exp time: 300.0000
       Rotation axis: Omega
               Omega: 0.0000
                 Chi: 0.0000
                 Phi: 0.0000
                 XTD: 127.4000
              2theta: 0.0000
scan:
    Number of images: 34
               Slice: 20.0000 - 192.0000
         Image width: 5.0000
            Exp time: 300.0000
       Rotation axis: Omega
               Omega: 0.0000
                 Chi: 54.0000
                 Phi: 0.0000
                 XTD: 127.4000
              2theta: 0.0000
scan:
    Number of images: 30
               Slice: 20.0000 - 173.0000
         Image width: 5.0000
            Exp time: 300.0000
       Rotation axis: Omega
               Omega: 0.0000
                 Chi: 54.0000
                 Phi: 180.0000
                 XTD: 127.4000
              2theta: 0.0000
scan:
    Number of images: 18
               Slice: 42.0000 - 132.0000
         Image width: 5.0000
            Exp time: 300.0000
       Rotation axis: Omega
               Omega: 0.0000
                 Chi: 54.0000
                 Phi: 90.0000
                 XTD: 127.4000
              2theta: 0.0000

;
_diffrn_measurement_device_type 'Rigaku rapid II RAXIS conversion'
_diffrn_measurement_method 'profile data from \w-scans'
_diffrn_orient_matrix_type FS_PROCESS
_diffrn_orient_matrix_UB_11 0.104708
_diffrn_orient_matrix_UB_12 0.069373
_diffrn_orient_matrix_UB_13 -0.006458
_diffrn_orient_matrix_UB_21 -0.034590
_diffrn_orient_matrix_UB_22 -0.001427
_diffrn_orient_matrix_UB_23 -0.051565
_diffrn_orient_matrix_UB_31 -0.147084
_diffrn_orient_matrix_UB_32 0.049722
_diffrn_orient_matrix_UB_33 0.007529
_diffrn_radiation_monochromator graphite
_diffrn_radiation_source 'fine-focus sealed tube'
_diffrn_radiation_type CuK\a
_diffrn_radiation_wavelength 1.54187
_diffrn_reflns_av_R_equivalents 0.0443
_diffrn_reflns_av_sigmaI/netI 0.0263
_diffrn_reflns_limit_h_max 6
_diffrn_reflns_limit_h_min -5
_diffrn_reflns_limit_k_max 13
_diffrn_reflns_limit_k_min -13
_diffrn_reflns_limit_l_max 18
_diffrn_reflns_limit_l_min -22
_diffrn_reflns_number 9411
_diffrn_reflns_theta_full 68.26
_diffrn_reflns_theta_max 68.26
_diffrn_reflns_theta_min 4.43
_exptl_absorpt_coefficient_mu 0.890
_exptl_absorpt_correction_T_max 0.91
_exptl_absorpt_correction_T_min 0.69
_exptl_absorpt_correction_type multi-scan
_exptl_absorpt_process_details 'FS_ABSCOR (Rigaku, 2009)'
_exptl_crystal_colour colourless
_exptl_crystal_density_diffrn 1.381
_exptl_crystal_description columnar
_exptl_crystal_F_000 536
_exptl_crystal_size_max 0.59
_exptl_crystal_size_mid 0.14
_exptl_crystal_size_min 0.10
_refine_diff_density_max 0.144
_refine_diff_density_min -0.251
_refine_diff_density_rms 0.056
_refine_ls_abs_structure_details 'Flack H D (1983), Acta Cryst. A39, 876-881;888 Bijvoet pairs'
_refine_ls_abs_structure_Flack 0.04(19)
_refine_ls_extinction_method none
_refine_ls_goodness_of_fit_ref 1.106
_refine_ls_hydrogen_treatment constr
_refine_ls_matrix_type full
_refine_ls_number_parameters 164
_refine_ls_number_reflns 2200
_refine_ls_number_restraints 0
_refine_ls_restrained_S_all 1.106
_refine_ls_R_factor_all 0.0342
_refine_ls_R_factor_gt 0.0326
_refine_ls_shift/su_max 0.000
_refine_ls_shift/su_mean 0.000
_refine_ls_structure_factor_coef Fsqd
_refine_ls_weighting_details 'calc w=1/[\s^2^(Fo^2^)+(0.0450P)^2^+0.1854P] where P=(Fo^2^+2Fc^2^)/3'
_refine_ls_weighting_scheme calc
_refine_ls_wR_factor_gt 0.0824
_refine_ls_wR_factor_ref 0.0843
_reflns_number_gt 2110
_reflns_number_total 2201
_reflns_threshold_expression >2sigma(I)
_cod_data_source_file jo3020648_si_003.cif
_cod_data_source_block xj734-f1
_cod_original_cell_volume 1213.59(9)
_cod_database_code 4028011

loop_
_symmetry_equiv_pos_as_xyz
'x, y, z'
'-x+1/2, -y, z+1/2'
'x+1/2, -y+1/2, -z'
'-x, y+1/2, -z+1/2'

loop_
_atom_site_label
_atom_site_type_symbol
_atom_site_fract_x
_atom_site_fract_y
_atom_site_fract_z
_atom_site_U_iso_or_equiv
_atom_site_adp_type
_atom_site_occupancy
_atom_site_symmetry_multiplicity
_atom_site_calc_flag
_atom_site_refinement_flags
O1 O -0.3916(2) 0.11506(11) 0.50024(6) 0.0420(3) Uani 1 1 d .
H1O H -0.3259 0.0552 0.5157 0.063 Uiso 1 1 calc R
O2 O 0.11325(18) 0.04960(10) 0.22214(5) 0.0306(2) Uani 1 1 d .
O3 O 0.0737(3) 0.06353(13) 0.10574(6) 0.0535(4) Uani 1 1 d .
O4 O -0.0847(2) -0.05441(11) 0.50025(5) 0.0406(3) Uani 1 1 d .
O5 O 0.1857(2) -0.06280(9) 0.41104(5) 0.0321(3) Uani 1 1 d .
C1 C -0.1036(3) 0.08369(12) 0.40835(7) 0.0258(3) Uani 1 1 d .
C2 C -0.2865(3) 0.14406(13) 0.43921(8) 0.0304(3) Uani 1 1 d .
C3 C -0.3862(3) 0.25332(14) 0.41036(9) 0.0362(4) Uani 1 1 d .
H3A H -0.3168 0.3180 0.4373 0.043 Uiso 1 1 calc R
H3B H -0.5667 0.2543 0.4168 0.043 Uiso 1 1 calc R
C4 C -0.3281(3) 0.27002(13) 0.33301(9) 0.0347(4) Uani 1 1 d .
H4A H -0.3617 0.3502 0.3196 0.042 Uiso 1 1 calc R
H4B H -0.4352 0.2200 0.3044 0.042 Uiso 1 1 calc R
C5 C -0.0590(3) 0.24182(12) 0.31812(9) 0.0320(4) Uani 1 1 d .
H5A H 0.0467 0.2959 0.3442 0.038 Uiso 1 1 calc R
H5B H -0.0264 0.2525 0.2674 0.038 Uiso 1 1 calc R
C6 C 0.0104(3) 0.11957(11) 0.33889(7) 0.0243(3) Uani 1 1 d .
H6 H 0.1926 0.1187 0.3458 0.029 Uiso 1 1 calc R
C7 C -0.0475(3) 0.03025(11) 0.28159(7) 0.0238(3) Uani 1 1 d .
H7 H -0.0117 -0.0473 0.3010 0.029 Uiso 1 1 calc R
C8 C -0.2968(3) 0.02818(12) 0.24973(8) 0.0276(3) Uani 1 1 d .
H8 H -0.4455 0.0195 0.2753 0.033 Uiso 1 1 calc R
C9 C -0.2828(3) 0.04004(13) 0.18102(8) 0.0298(3) Uani 1 1 d .
H9 H -0.4175 0.0403 0.1493 0.036 Uiso 1 1 calc R
C10 C -0.0226(3) 0.05281(14) 0.16200(8) 0.0320(3) Uani 1 1 d .
C11 C -0.0051(3) -0.01603(12) 0.44492(8) 0.0287(3) Uani 1 1 d .
C12 C 0.2959(3) -0.16546(13) 0.44100(8) 0.0347(4) Uani 1 1 d .
H12A H 0.1712 -0.2264 0.4460 0.042 Uiso 1 1 calc R
H12B H 0.3666 -0.1489 0.4878 0.042 Uiso 1 1 calc R
C13 C 0.4931(4) -0.20150(14) 0.39097(9) 0.0383(4) Uani 1 1 d .
H13A H 0.5750 -0.2699 0.4091 0.058 Uiso 1 1 calc R
H13B H 0.6134 -0.1398 0.3860 0.058 Uiso 1 1 calc R
H13C H 0.4200 -0.2184 0.3451 0.058 Uiso 1 1 calc R

loop_
_atom_site_aniso_label
_atom_site_aniso_U_11
_atom_site_aniso_U_22
_atom_site_aniso_U_33
_atom_site_aniso_U_23
_atom_site_aniso_U_13
_atom_site_aniso_U_12
O1 0.0417(6) 0.0549(7) 0.0296(6) -0.0050(5) 0.0079(5) 0.0038(6)
O2 0.0215(5) 0.0450(6) 0.0253(5) -0.0002(5) 0.0029(4) -0.0003(5)
O3 0.0562(8) 0.0787(9) 0.0255(6) 0.0040(6) 0.0064(6) -0.0186(8)
O4 0.0465(7) 0.0488(7) 0.0266(6) 0.0089(5) 0.0027(5) 0.0026(6)
O5 0.0370(6) 0.0314(5) 0.0278(5) 0.0071(4) -0.0008(4) 0.0070(5)
C1 0.0258(7) 0.0291(7) 0.0225(7) -0.0025(6) -0.0025(6) -0.0026(6)
C2 0.0283(8) 0.0375(8) 0.0254(8) -0.0077(6) -0.0024(6) -0.0028(6)
C3 0.0304(8) 0.0373(8) 0.0410(9) -0.0127(7) -0.0019(7) 0.0072(7)
C4 0.0343(9) 0.0260(7) 0.0439(9) -0.0005(7) -0.0043(7) 0.0070(6)
C5 0.0315(8) 0.0233(7) 0.0411(9) 0.0032(6) 0.0006(7) -0.0016(6)
C6 0.0215(7) 0.0238(6) 0.0276(7) 0.0009(6) -0.0008(6) -0.0016(6)
C7 0.0242(7) 0.0250(6) 0.0221(7) 0.0039(6) 0.0021(6) 0.0007(5)
C8 0.0237(7) 0.0250(7) 0.0341(8) -0.0020(6) 0.0012(6) -0.0037(6)
C9 0.0287(8) 0.0284(7) 0.0322(8) 0.0010(6) -0.0080(6) -0.0016(6)
C10 0.0371(9) 0.0338(7) 0.0252(7) 0.0019(6) -0.0007(6) -0.0039(7)
C11 0.0311(8) 0.0329(7) 0.0221(7) -0.0020(6) -0.0021(6) -0.0035(6)
C12 0.0459(9) 0.0300(7) 0.0283(8) 0.0071(6) -0.0063(7) 0.0062(7)
C13 0.0445(10) 0.0301(7) 0.0404(9) 0.0026(7) -0.0055(8) 0.0052(7)

loop_
_atom_type_symbol
_atom_type_description
_atom_type_scat_dispersion_real
_atom_type_scat_dispersion_imag
_atom_type_scat_source
C C 0.0181 0.0091 'International Tables Vol C Tables 4.2.6.8 and 6.1.1.4'
H H 0.0000 0.0000 'International Tables Vol C Tables 4.2.6.8 and 6.1.1.4'
O O 0.0492 0.0322 'International Tables Vol C Tables 4.2.6.8 and 6.1.1.4'

loop_
_geom_angle_atom_site_label_1
_geom_angle_atom_site_label_2
_geom_angle_atom_site_label_3
_geom_angle
C2 O1 H1O 109.5
C10 O2 C7 109.47(11)
C11 O5 C12 117.85(12)
C2 C1 C11 118.68(14)
C2 C1 C6 122.19(13)
C11 C1 C6 119.06(12)
O1 C2 C1 123.90(14)
O1 C2 C3 112.39(14)
C1 C2 C3 123.66(14)
C2 C3 C4 113.01(13)
C2 C3 H3A 109.0
C4 C3 H3A 109.0
C2 C3 H3B 109.0
C4 C3 H3B 109.0
H3A C3 H3B 107.8
C3 C4 C5 110.60(14)
C3 C4 H4A 109.5
C5 C4 H4A 109.5
C3 C4 H4B 109.5
C5 C4 H4B 109.5
H4A C4 H4B 108.1
C4 C5 C6 112.98(13)
C4 C5 H5A 109.0
C6 C5 H5A 109.0
C4 C5 H5B 109.0
C6 C5 H5B 109.0
H5A C5 H5B 107.8
C1 C6 C5 112.47(12)
C1 C6 C7 110.14(11)
C5 C6 C7 113.60(12)
C1 C6 H6 106.7
C5 C6 H6 106.7
C7 C6 H6 106.7
O2 C7 C8 103.58(11)
O2 C7 C6 108.85(11)
C8 C7 C6 119.05(12)
O2 C7 H7 108.3
C8 C7 H7 108.3
C6 C7 H7 108.3
C9 C8 C7 110.52(13)
C9 C8 H8 124.7
C7 C8 H8 124.7
C8 C9 C10 108.14(14)
C8 C9 H9 125.9
C10 C9 H9 125.9
O3 C10 O2 121.07(15)
O3 C10 C9 130.71(15)
O2 C10 C9 108.22(12)
O4 C11 O5 122.58(14)
O4 C11 C1 124.99(15)
O5 C11 C1 112.43(12)
O5 C12 C13 106.17(12)
O5 C12 H12A 110.5
C13 C12 H12A 110.5
O5 C12 H12B 110.5
C13 C12 H12B 110.5
H12A C12 H12B 108.7
C12 C13 H13A 109.5
C12 C13 H13B 109.5
H13A C13 H13B 109.5
C12 C13 H13C 109.5
H13A C13 H13C 109.5
H13B C13 H13C 109.5

loop_
_geom_bond_atom_site_label_1
_geom_bond_atom_site_label_2
_geom_bond_distance
O1 C2 1.3392(18)
O1 H1O 0.8400
O2 C10 1.3635(17)
O2 C7 1.4484(16)
O3 C10 1.1992(19)
O4 C11 1.2245(18)
O5 C11 1.3393(18)
O5 C12 1.4599(18)
C1 C2 1.355(2)
C1 C11 1.462(2)
C1 C6 1.5202(19)
C2 C3 1.495(2)
C3 C4 1.519(2)
C3 H3A 0.9900
C3 H3B 0.9900
C4 C5 1.528(2)
C4 H4A 0.9900
C4 H4B 0.9900
C5 C6 1.5327(19)
C5 H5A 0.9900
C5 H5B 0.9900
C6 C7 1.5440(19)
C6 H6 1.0000
C7 C8 1.487(2)
C7 H7 1.0000
C8 C9 1.318(2)
C8 H8 0.9500
C9 C10 1.469(2)
C9 H9 0.9500
C12 C13 1.496(2)
C12 H12A 0.9900
C12 H12B 0.9900
C13 H13A 0.9800
C13 H13B 0.9800
C13 H13C 0.9800

loop_
_geom_torsion_atom_site_label_1
_geom_torsion_atom_site_label_2
_geom_torsion_atom_site_label_3
_geom_torsion_atom_site_label_4
_geom_torsion
C11 C1 C2 O1 -3.2(2)
C6 C1 C2 O1 179.89(13)
C11 C1 C2 C3 174.16(14)
C6 C1 C2 C3 -2.8(2)
O1 C2 C3 C4 -163.08(13)
C1 C2 C3 C4 19.3(2)
C2 C3 C4 C5 -45.62(18)
C3 C4 C5 C6 58.02(17)
C2 C1 C6 C5 13.53(19)
C11 C1 C6 C5 -163.41(13)
C2 C1 C6 C7 -114.29(14)
C11 C1 C6 C7 68.77(16)
C4 C5 C6 C1 -41.01(17)
C4 C5 C6 C7 84.96(16)
C10 O2 C7 C8 -2.74(14)
C10 O2 C7 C6 -130.35(12)
C1 C6 C7 O2 -165.07(11)
C5 C6 C7 O2 67.74(14)
C1 C6 C7 C8 76.67(16)
C5 C6 C7 C8 -50.52(17)
O2 C7 C8 C9 2.22(17)
C6 C7 C8 C9 123.18(14)
C7 C8 C9 C10 -0.90(19)
C7 O2 C10 O3 -177.08(15)
C7 O2 C10 C9 2.32(16)
C8 C9 C10 O3 178.44(18)
C8 C9 C10 O2 -0.88(19)
C12 O5 C11 O4 1.8(2)
C12 O5 C11 C1 -178.03(12)
C2 C1 C11 O4 4.6(2)
C6 C1 C11 O4 -178.40(14)
C2 C1 C11 O5 -175.57(12)
C6 C1 C11 O5 1.48(18)
C11 O5 C12 C13 177.19(12)
